data_1547070
loop_
_publ_author_name
'Lan, Jianyong'
'Xie, Haisheng'
'Lu, Xiaoxia'
'Deng, Yuanfu'
'Jiang, Huanfeng'
'Zeng, Wei'

_publ_section_title
;
 Co(II)-Catalyzed Regioselective Cross-Dehydrogenative Coupling of Aryl
 C-H Bonds with Carboxylic Acids.
;
_journal_issue 16
_journal_name_full 'Organic letters'
_journal_page_first 4279
_journal_page_last 4282
_journal_paper_doi 10.1021/acs.orglett.7b01942
_journal_volume 19
_journal_year 2017
_chemical_formula_sum 'C21 H14 N2 O3 S'
_chemical_formula_weight 374.40
_space_group_crystal_system triclinic
_space_group_IT_number 2
_space_group_name_Hall '-P 1'
_space_group_name_H-M_alt 'P -1'
_symmetry_space_group_name_Hall '-P 1'
_symmetry_space_group_name_H-M 'P -1'
_atom_sites_solution_hydrogens geom
_audit_creation_method SHELXL-2016/6
_cell_angle_alpha 82.014(5)
_cell_angle_beta 77.654(6)
_cell_angle_gamma 76.926(6)
_cell_formula_units_Z 4
_cell_length_a 8.6027(8)
_cell_length_b 14.6659(9)
_cell_length_c 14.8286(9)
_cell_measurement_reflns_used 10841
_cell_measurement_temperature 293(2)
_cell_measurement_theta_max 62.57
_cell_measurement_theta_min 4.15
_cell_volume 1772.1(2)
_computing_structure_refinement 'SHELXL-2016/6 (Sheldrick, 2016)'
_computing_structure_solution 'SHELXT 2014/5 (Sheldrick, 2014)'
_diffrn_ambient_temperature 293(2)
_diffrn_measured_fraction_theta_full 0.981
_diffrn_measured_fraction_theta_max 0.981
_diffrn_measurement_device_type 'SMART (Bruker, 1998)'
_diffrn_radiation_type CuK\a
_diffrn_radiation_wavelength 1.54184
_diffrn_reflns_av_R_equivalents 0.0383
_diffrn_reflns_av_unetI/netI 0.0413
_diffrn_reflns_Laue_measured_fraction_full 0.981
_diffrn_reflns_Laue_measured_fraction_max 0.981
_diffrn_reflns_limit_h_max 9
_diffrn_reflns_limit_h_min -9
_diffrn_reflns_limit_k_max 16
_diffrn_reflns_limit_k_min -16
_diffrn_reflns_limit_l_max 15
_diffrn_reflns_limit_l_min -17
_diffrn_reflns_number 10841
_diffrn_reflns_point_group_measured_fraction_full 0.981
_diffrn_reflns_point_group_measured_fraction_max 0.981
_diffrn_reflns_theta_full 62.574
_diffrn_reflns_theta_max 62.574
_diffrn_reflns_theta_min 4.153
_exptl_absorpt_coefficient_mu 1.834
_exptl_absorpt_correction_T_max 62.574
_exptl_absorpt_correction_T_min 4.153
_exptl_crystal_colour colorless
_exptl_crystal_density_diffrn 1.403
_exptl_crystal_description plane
_exptl_crystal_F_000 776
_exptl_crystal_size_max 0.280
_exptl_crystal_size_mid 0.210
_exptl_crystal_size_min 0.180
_refine_diff_density_max 1.154
_refine_diff_density_min -0.746
_refine_diff_density_rms 0.079
_refine_ls_extinction_coef 0.0095(19)
_refine_ls_extinction_expression Fc^*^=kFc[1+0.001xFc^2^\l^3^/sin(2\q)]^-1/4^
_refine_ls_extinction_method 'SHELXL-2016/6 (Sheldrick 2016)'
_refine_ls_goodness_of_fit_ref 1.055
_refine_ls_hydrogen_treatment constr
_refine_ls_matrix_type full
_refine_ls_number_parameters 488
_refine_ls_number_reflns 5552
_refine_ls_number_restraints 0
_refine_ls_restrained_S_all 1.055
_refine_ls_R_factor_all 0.0939
_refine_ls_R_factor_gt 0.0856
_refine_ls_shift/su_max 0.000
_refine_ls_shift/su_mean 0.000
_refine_ls_structure_factor_coef Fsqd
_refine_ls_weighting_details 'w=1/[\s^2^(Fo^2^)+(0.1741P)^2^+1.5645P] where P=(Fo^2^+2Fc^2^)/3'
_refine_ls_weighting_scheme calc
_refine_ls_wR_factor_gt 0.2585
_refine_ls_wR_factor_ref 0.2724
_reflns_Friedel_coverage 0.000
_reflns_number_gt 4719
_reflns_number_total 5552
_reflns_threshold_expression 'I > 2\s(I)'
_cod_data_source_file ol7b01942_si_002.cif
_cod_data_source_block sad
_cod_depositor_comments
;

2019-01-19
Z value and formula fixed to values more according to usual
chemical conventions.                 miguel
;
_cod_original_formula_sum 'C42 H28 N4 O6 S2'
_cod_original_formula_weight 748.80
_cod_original_formula_units_Z 2
_cod_original_cell_volume 1772.2(2)
_cod_database_code 1547070
_shelx_shelxl_version_number 2016/6
_shelx_space_group_comment
;
The symmetry employed for this shelxl refinement is uniquely defined
by the following loop, which should always be used as a source of
symmetry information in preference to the above space-group names.
They are only intended as comments.
;
_shelx_estimated_absorpt_t_min 0.628
_shelx_estimated_absorpt_t_max 0.734

loop_
_space_group_symop_operation_xyz
'x, y, z'
'-x, -y, -z'

loop_
_atom_site_label
_atom_site_type_symbol
_atom_site_fract_x
_atom_site_fract_y
_atom_site_fract_z
_atom_site_U_iso_or_equiv
_atom_site_adp_type
_atom_site_occupancy
_atom_site_site_symmetry_order
_atom_site_calc_flag
_atom_site_refinement_flags_posn
_atom_site_refinement_flags_adp
S1 S 0.7245(2) 0.57655(10) 0.07853(10) 0.0900(6) Uani 1 1 d . .
O1 O 0.9452(4) 0.8453(3) 0.1076(3) 0.0897(12) Uani 1 1 d . .
O2 O 0.4485(3) 0.82544(18) 0.08277(19) 0.0531(7) Uani 1 1 d . .
O3 O 0.5744(4) 0.7409(2) 0.1944(2) 0.0707(9) Uani 1 1 d . .
N1 N 0.7253(4) 0.8983(2) 0.0380(2) 0.0512(8) Uani 1 1 d . .
H1B H 0.679985 0.889526 -0.005584 0.061 Uiso 1 1 calc R U
N2 N 0.8514(5) 0.7816(3) -0.0928(2) 0.0591(9) Uani 1 1 d . .
C1 C 0.9135(7) 0.7261(4) -0.1604(3) 0.0749(14) Uani 1 1 d . .
H1A H 0.848056 0.722465 -0.201676 0.090 Uiso 1 1 calc R U
C2 C 1.0698(7) 0.6734(4) -0.1730(4) 0.0761(14) Uani 1 1 d . .
H2A H 1.109618 0.636396 -0.222300 0.091 Uiso 1 1 calc R U
C3 C 1.1645(6) 0.6771(4) -0.1110(4) 0.0724(13) Uani 1 1 d . .
H3A H 1.270660 0.642657 -0.118776 0.087 Uiso 1 1 calc R U
C4 C 1.1056(5) 0.7315(3) -0.0364(3) 0.0615(11) Uani 1 1 d . .
H4A H 1.167230 0.733134 0.007563 0.074 Uiso 1 1 calc R U
C5 C 0.9457(5) 0.7837(3) -0.0323(3) 0.0503(9) Uani 1 1 d . .
C6 C 0.8735(5) 0.8461(3) 0.0442(3) 0.0566(10) Uani 1 1 d . .
C7 C 0.6396(5) 0.9670(3) 0.0991(3) 0.0487(9) Uani 1 1 d . .
C8 C 0.7145(6) 1.0351(3) 0.1125(3) 0.0628(11) Uani 1 1 d . .
H8A H 0.820172 1.035723 0.081032 0.075 Uiso 1 1 calc R U
C9 C 0.6359(7) 1.1043(3) 0.1725(3) 0.0674(12) Uani 1 1 d . .
H9A H 0.690584 1.149066 0.181808 0.081 Uiso 1 1 calc R U
C10 C 0.4814(7) 1.1061(3) 0.2168(3) 0.0635(12) Uani 1 1 d . .
H10A H 0.430238 1.152826 0.255948 0.076 Uiso 1 1 calc R U
C11 C 0.3962(5) 1.0389(3) 0.2051(3) 0.0528(10) Uani 1 1 d . .
C12 C 0.2334(6) 1.0432(3) 0.2494(3) 0.0630(11) Uani 1 1 d . .
H12A H 0.182781 1.090823 0.287619 0.076 Uiso 1 1 calc R U
C13 C 0.1489(6) 0.9804(4) 0.2382(4) 0.0712(13) Uani 1 1 d . .
H13A H 0.040303 0.985808 0.266643 0.085 Uiso 1 1 calc R U
C14 C 0.2257(5) 0.9065(3) 0.1831(3) 0.0632(11) Uani 1 1 d . .
H14A H 0.168430 0.862013 0.176295 0.076 Uiso 1 1 calc R U
C15 C 0.3829(5) 0.8997(3) 0.1399(3) 0.0484(9) Uani 1 1 d . .
C16 C 0.4769(5) 0.9657(2) 0.1457(2) 0.0442(8) Uani 1 1 d . .
C17 C 0.5399(5) 0.7476(3) 0.1196(3) 0.0480(9) Uani 1 1 d . .
C18 C 0.5919(5) 0.6752(3) 0.0551(3) 0.0497(9) Uani 1 1 d . .
C19 C 0.5407(4) 0.6789(2) -0.0343(2) 0.0422(8) Uani 1 1 d . .
H19A H 0.465512 0.725902 -0.059620 0.051 Uiso 1 1 calc R U
C20 C 0.6308(7) 0.5950(4) -0.0736(4) 0.0779(14) Uani 1 1 d . .
H20A H 0.621716 0.581066 -0.131337 0.094 Uiso 1 1 calc R U
C21 C 0.7293(8) 0.5376(4) -0.0221(4) 0.0858(17) Uani 1 1 d . .
H21A H 0.794370 0.481127 -0.040878 0.103 Uiso 1 1 calc R U
S1' S 0.2801(2) 1.08679(11) 0.49755(11) 0.0990(6) Uani 1 1 d . .
O1' O 0.5208(4) 1.3381(3) 0.2716(2) 0.0761(10) Uani 1 1 d . .
O2' O 0.0623(3) 1.34840(16) 0.48585(16) 0.0423(6) Uani 1 1 d . .
O3' O 0.1272(4) 1.2490(2) 0.37498(19) 0.0647(9) Uani 1 1 d . .
N1' N 0.3428(4) 1.4041(2) 0.3932(2) 0.0466(8) Uani 1 1 d . .
H1'B H 0.319140 1.401179 0.452731 0.056 Uiso 1 1 calc R U
N2' N 0.5047(4) 1.2903(3) 0.5122(2) 0.0587(9) Uani 1 1 d . .
C1' C 0.5849(7) 1.2343(4) 0.5736(3) 0.0745(13) Uani 1 1 d . .
H1'A H 0.543944 1.239243 0.636471 0.089 Uiso 1 1 calc R U
C2' C 0.7250(7) 1.1698(4) 0.5481(4) 0.0827(16) Uani 1 1 d . .
H2'A H 0.777146 1.132137 0.593097 0.099 Uiso 1 1 calc R U
C3' C 0.7865(6) 1.1612(4) 0.4580(4) 0.0737(13) Uani 1 1 d . .
H3'A H 0.882406 1.118352 0.439930 0.088 Uiso 1 1 calc R U
C4' C 0.7062(5) 1.2165(3) 0.3927(3) 0.0564(10) Uani 1 1 d . .
H4'A H 0.745317 1.211219 0.329687 0.068 Uiso 1 1 calc R U
C5' C 0.5664(4) 1.2800(3) 0.4230(3) 0.0476(9) Uani 1 1 d . .
C6' C 0.4757(4) 1.3434(3) 0.3536(3) 0.0498(9) Uani 1 1 d . .
C7' C 0.2409(5) 1.4716(3) 0.3427(2) 0.0436(8) Uani 1 1 d . .
C8' C 0.3095(5) 1.5329(3) 0.2766(3) 0.0576(10) Uani 1 1 d . .
H8'A H 0.421201 1.528877 0.266206 0.069 Uiso 1 1 calc R U
C9' C 0.2152(6) 1.6016(3) 0.2239(3) 0.0657(12) Uani 1 1 d . .
H9'A H 0.264852 1.642350 0.179090 0.079 Uiso 1 1 calc R U
C10' C 0.0518(6) 1.6090(3) 0.2381(3) 0.0605(11) Uani 1 1 d . .
H10B H -0.009800 1.654277 0.202429 0.073 Uiso 1 1 calc R U
C11' C -0.0251(5) 1.5482(2) 0.3066(2) 0.0472(9) Uani 1 1 d . .
C12' C -0.1973(5) 1.5585(3) 0.3241(3) 0.0555(10) Uani 1 1 d . .
H12B H -0.258587 1.605099 0.289434 0.067 Uiso 1 1 calc R U
C13' C -0.2735(5) 1.5015(3) 0.3903(3) 0.0576(11) Uani 1 1 d . .
H13B H -0.386035 1.509248 0.400831 0.069 Uiso 1 1 calc R U
C14' C -0.1831(5) 1.4312(3) 0.4427(3) 0.0493(9) Uani 1 1 d . .
H14B H -0.235518 1.392688 0.488636 0.059 Uiso 1 1 calc R U
C15' C -0.0180(4) 1.4189(2) 0.4267(2) 0.0399(8) Uani 1 1 d . .
C16' C 0.0697(4) 1.4772(2) 0.3598(2) 0.0398(8) Uani 1 1 d . .
C17' C 0.1225(4) 1.2626(2) 0.4525(2) 0.0420(8) Uani 1 1 d . .
C18' C 0.1792(4) 1.1932(3) 0.5251(2) 0.0444(8) Uani 1 1 d . .
C19' C 0.1540(4) 1.20726(18) 0.62993(18) 0.0264(6) Uani 1 1 d . .
H19C H 0.100625 1.259148 0.661980 0.032 Uiso 1 1 calc R U
C20' C 0.2412(7) 1.1126(4) 0.6637(4) 0.0795(15) Uani 1 1 d . .
H20B H 0.249158 1.097831 0.725869 0.095 Uiso 1 1 calc R U
C21' C 0.3061(7) 1.0512(3) 0.6030(4) 0.0752(14) Uani 1 1 d . .
H21C H 0.363038 0.991385 0.619213 0.090 Uiso 1 1 calc R U

loop_
_atom_site_aniso_label
_atom_site_aniso_U_11
_atom_site_aniso_U_22
_atom_site_aniso_U_33
_atom_site_aniso_U_23
_atom_site_aniso_U_13
_atom_site_aniso_U_12
S1 0.1267(13) 0.0628(8) 0.0744(9) -0.0162(6) -0.0367(8) 0.0161(8)
O1 0.072(2) 0.120(3) 0.085(2) -0.039(2) -0.0427(19) 0.008(2)
O2 0.0636(16) 0.0442(14) 0.0551(16) -0.0133(12) -0.0255(13) 0.0004(12)
O3 0.107(3) 0.0518(17) 0.0484(17) -0.0085(13) -0.0279(16) 0.0094(16)
N1 0.0534(18) 0.058(2) 0.0404(16) -0.0057(14) -0.0143(14) -0.0011(15)
N2 0.069(2) 0.063(2) 0.0398(17) -0.0023(15) -0.0114(16) -0.0020(17)
C1 0.094(4) 0.077(3) 0.048(2) -0.010(2) -0.010(2) -0.008(3)
C2 0.093(4) 0.064(3) 0.061(3) -0.009(2) 0.008(3) -0.014(3)
C3 0.062(3) 0.064(3) 0.078(3) -0.002(2) 0.010(2) -0.010(2)
C4 0.043(2) 0.062(3) 0.069(3) -0.003(2) 0.0055(19) -0.0059(18)
C5 0.051(2) 0.053(2) 0.043(2) 0.0029(16) -0.0024(16) -0.0127(17)
C6 0.055(2) 0.065(3) 0.051(2) -0.0035(19) -0.0115(18) -0.012(2)
C7 0.064(2) 0.0399(19) 0.0405(19) 0.0009(15) -0.0163(17) -0.0043(17)
C8 0.076(3) 0.056(3) 0.058(2) 0.0045(19) -0.013(2) -0.022(2)
C9 0.101(4) 0.042(2) 0.068(3) -0.001(2) -0.029(3) -0.023(2)
C10 0.097(4) 0.035(2) 0.058(2) -0.0080(17) -0.020(2) -0.006(2)
C11 0.073(3) 0.0337(19) 0.048(2) -0.0005(15) -0.0201(19) 0.0041(17)
C12 0.069(3) 0.051(2) 0.058(3) -0.0100(19) -0.009(2) 0.010(2)
C13 0.057(3) 0.070(3) 0.078(3) -0.012(2) -0.009(2) 0.004(2)
C14 0.055(2) 0.064(3) 0.073(3) -0.009(2) -0.019(2) -0.009(2)
C15 0.058(2) 0.0392(19) 0.048(2) -0.0104(15) -0.0213(17) 0.0034(16)
C16 0.055(2) 0.0365(18) 0.0380(18) -0.0017(14) -0.0171(16) 0.0028(15)
C17 0.062(2) 0.040(2) 0.045(2) -0.0060(15) -0.0161(17) -0.0074(17)
C18 0.061(2) 0.042(2) 0.046(2) -0.0060(16) -0.0106(17) -0.0099(17)
C19 0.0494(19) 0.0349(18) 0.0421(19) -0.0134(14) -0.0083(15) -0.0025(14)
C20 0.108(4) 0.076(3) 0.057(3) -0.019(2) -0.022(3) -0.021(3)
C21 0.122(5) 0.048(3) 0.076(3) -0.018(2) -0.012(3) 0.008(3)
S1' 0.1296(14) 0.0659(9) 0.0857(10) -0.0065(7) -0.0257(9) 0.0170(8)
O1' 0.073(2) 0.099(3) 0.0413(17) -0.0146(15) -0.0076(14) 0.0155(18)
O2' 0.0552(14) 0.0337(13) 0.0373(12) -0.0054(10) -0.0130(10) -0.0024(10)
O3' 0.102(2) 0.0467(16) 0.0430(16) -0.0126(12) -0.0236(15) 0.0042(15)
N1' 0.0458(17) 0.0543(18) 0.0380(16) -0.0096(13) -0.0068(13) -0.0047(14)
N2' 0.058(2) 0.070(2) 0.0482(19) -0.0030(16) -0.0090(15) -0.0140(17)
C1' 0.083(3) 0.080(3) 0.056(3) 0.007(2) -0.018(2) -0.011(3)
C2' 0.087(4) 0.075(3) 0.085(4) 0.021(3) -0.037(3) -0.012(3)
C3' 0.061(3) 0.059(3) 0.096(4) 0.001(3) -0.020(3) 0.000(2)
C4' 0.051(2) 0.053(2) 0.060(2) -0.0057(19) -0.0050(18) -0.0054(18)
C5' 0.0442(19) 0.050(2) 0.050(2) -0.0050(16) -0.0085(16) -0.0124(16)
C6' 0.045(2) 0.060(2) 0.043(2) -0.0116(17) -0.0051(16) -0.0071(17)
C7' 0.054(2) 0.0423(19) 0.0364(18) -0.0085(14) -0.0111(15) -0.0069(16)
C8' 0.061(2) 0.061(3) 0.050(2) -0.0072(19) -0.0030(18) -0.017(2)
C9' 0.091(3) 0.051(2) 0.051(2) 0.0029(19) -0.005(2) -0.017(2)
C10' 0.091(3) 0.041(2) 0.044(2) -0.0019(17) -0.016(2) -0.001(2)
C11' 0.067(2) 0.0334(18) 0.0406(19) -0.0107(14) -0.0177(17) 0.0030(16)
C12' 0.066(3) 0.045(2) 0.057(2) -0.0138(18) -0.030(2) 0.0091(18)
C13' 0.050(2) 0.056(2) 0.071(3) -0.020(2) -0.023(2) -0.0003(18)
C14' 0.050(2) 0.046(2) 0.054(2) -0.0149(17) -0.0097(17) -0.0092(16)
C15' 0.050(2) 0.0335(17) 0.0375(18) -0.0104(14) -0.0126(15) -0.0025(14)
C16' 0.054(2) 0.0323(17) 0.0334(17) -0.0096(13) -0.0104(15) -0.0045(15)
C17' 0.0495(19) 0.0354(18) 0.0405(19) -0.0078(14) -0.0094(15) -0.0036(15)
C18' 0.052(2) 0.0395(19) 0.0421(19) -0.0031(15) -0.0092(15) -0.0092(16)
C19' 0.0415(16) 0.0117(12) 0.0237(14) 0.0060(10) -0.0103(11) -0.0017(11)
C20' 0.104(4) 0.081(4) 0.058(3) 0.013(3) -0.030(3) -0.027(3)
C21' 0.087(3) 0.046(2) 0.087(4) 0.006(2) -0.031(3) 0.005(2)

loop_
_atom_type_symbol
_atom_type_description
_atom_type_scat_dispersion_real
_atom_type_scat_dispersion_imag
_atom_type_scat_source
C C 0.0181 0.0091 'International Tables Vol C Tables 4.2.6.8 and 6.1.1.4'
H H 0.0000 0.0000 'International Tables Vol C Tables 4.2.6.8 and 6.1.1.4'
N N 0.0311 0.0180 'International Tables Vol C Tables 4.2.6.8 and 6.1.1.4'
O O 0.0492 0.0322 'International Tables Vol C Tables 4.2.6.8 and 6.1.1.4'
S S 0.3331 0.5567 'International Tables Vol C Tables 4.2.6.8 and 6.1.1.4'

loop_
_geom_angle_atom_site_label_1
_geom_angle_atom_site_label_2
_geom_angle_atom_site_label_3
_geom_angle
C21 S1 C18 92.2(2)
C17 O2 C15 116.8(3)
C6 N1 C7 123.8(3)
C6 N1 H1B 118.1
C7 N1 H1B 118.1
C1 N2 C5 117.3(4)
N2 C1 C2 123.7(5)
N2 C1 H1A 118.2
C2 C1 H1A 118.2
C3 C2 C1 118.1(5)
C3 C2 H2A 121.0
C1 C2 H2A 121.0
C2 C3 C4 121.4(5)
C2 C3 H3A 119.3
C4 C3 H3A 119.3
C3 C4 C5 115.1(5)
C3 C4 H4A 122.5
C5 C4 H4A 122.5
N2 C5 C4 124.4(4)
N2 C5 C6 116.8(4)
C4 C5 C6 118.9(4)
O1 C6 N1 124.7(4)
O1 C6 C5 120.9(4)
N1 C6 C5 114.3(4)
C8 C7 N1 119.0(4)
C8 C7 C16 120.0(4)
N1 C7 C16 121.0(3)
C7 C8 C9 121.4(4)
C7 C8 H8A 119.3
C9 C8 H8A 119.3
C10 C9 C8 120.2(4)
C10 C9 H9A 119.9
C8 C9 H9A 119.9
C9 C10 C11 121.3(4)
C9 C10 H10A 119.3
C11 C10 H10A 119.3
C10 C11 C12 120.8(4)
C10 C11 C16 119.1(4)
C12 C11 C16 120.0(4)
C13 C12 C11 121.8(4)
C13 C12 H12A 119.1
C11 C12 H12A 119.1
C12 C13 C14 119.5(4)
C12 C13 H13A 120.2
C14 C13 H13A 120.2
C15 C14 C13 120.4(4)
C15 C14 H14A 119.8
C13 C14 H14A 119.8
C14 C15 O2 116.6(4)
C14 C15 C16 123.0(4)
O2 C15 C16 120.3(3)
C15 C16 C7 126.9(3)
C15 C16 C11 115.2(4)
C7 C16 C11 117.9(4)
O3 C17 O2 123.7(3)
O3 C17 C18 125.5(4)
O2 C17 C18 110.8(3)
C17 C18 C19 126.4(3)
C17 C18 S1 120.4(3)
C19 C18 S1 113.2(3)
C20 C19 C18 105.3(4)
C20 C19 H19A 127.4
C18 C19 H19A 127.4
C21 C20 C19 115.6(4)
C21 C20 H20A 122.2
C19 C20 H20A 122.2
C20 C21 S1 113.7(4)
C20 C21 H21A 123.1
S1 C21 H21A 123.1
C21' S1' C18' 93.2(2)
C17' O2' C15' 116.1(2)
C6' N1' C7' 124.1(3)
C6' N1' H1'B 118.0
C7' N1' H1'B 118.0
C5' N2' C1' 116.6(4)
N2' C1' C2' 122.9(5)
N2' C1' H1'A 118.6
C2' C1' H1'A 118.6
C3' C2' C1' 119.7(5)
C3' C2' H2'A 120.1
C1' C2' H2'A 120.1
C2' C3' C4' 119.2(5)
C2' C3' H3'A 120.4
C4' C3' H3'A 120.4
C3' C4' C5' 118.1(4)
C3' C4' H4'A 120.9
C5' C4' H4'A 120.9
N2' C5' C4' 123.5(4)
N2' C5' C6' 116.5(3)
C4' C5' C6' 120.0(4)
O1' C6' N1' 125.1(4)
O1' C6' C5' 121.3(4)
N1' C6' C5' 113.6(3)
C8' C7' N1' 118.6(4)
C8' C7' C16' 120.0(3)
N1' C7' C16' 121.5(3)
C7' C8' C9' 121.5(4)
C7' C8' H8'A 119.3
C9' C8' H8'A 119.3
C10' C9' C8' 120.3(4)
C10' C9' H9'A 119.9
C8' C9' H9'A 119.9
C9' C10' C11' 120.4(4)
C9' C10' H10B 119.8
C11' C10' H10B 119.8
C10' C11' C12' 120.4(4)
C10' C11' C16' 119.8(4)
C12' C11' C16' 119.8(3)
C13' C12' C11' 121.2(4)
C13' C12' H12B 119.4
C11' C12' H12B 119.4
C12' C13' C14' 119.9(4)
C12' C13' H13B 120.0
C14' C13' H13B 120.0
C15' C14' C13' 120.2(4)
C15' C14' H14B 119.9
C13' C14' H14B 119.9
C14' C15' O2' 116.0(3)
C14' C15' C16' 122.9(3)
O2' C15' C16' 121.0(3)
C15' C16' C7' 126.0(3)
C15' C16' C11' 115.9(3)
C7' C16' C11' 118.1(3)
O3' C17' O2' 123.3(3)
O3' C17' C18' 126.3(3)
O2' C17' C18' 110.3(3)
C17' C18' C19' 126.6(3)
C17' C18' S1' 119.1(3)
C19' C18' S1' 114.3(2)
C20' C19' C18' 99.3(3)
C20' C19' H19C 130.4
C18' C19' H19C 130.4
C21' C20' C19' 117.9(4)
C21' C20' H20B 121.1
C19' C20' H20B 121.1
C20' C21' S1' 115.4(4)
C20' C21' H21C 122.3
S1' C21' H21C 122.3

loop_
_geom_bond_atom_site_label_1
_geom_bond_atom_site_label_2
_geom_bond_distance
S1 C21 1.660(6)
S1 C18 1.673(4)
O1 C6 1.227(5)
O2 C17 1.351(5)
O2 C15 1.412(5)
O3 C17 1.194(5)
N1 C6 1.345(5)
N1 C7 1.418(5)
N1 H1B 0.8600
N2 C1 1.323(6)
N2 C5 1.339(5)
C1 C2 1.380(8)
C1 H1A 0.9300
C2 C3 1.366(8)
C2 H2A 0.9300
C3 C4 1.392(7)
C3 H3A 0.9300
C4 C5 1.408(6)
C4 H4A 0.9300
C5 C6 1.497(6)
C7 C8 1.362(6)
C7 C16 1.425(6)
C8 C9 1.401(7)
C8 H8A 0.9300
C9 C10 1.347(7)
C9 H9A 0.9300
C10 C11 1.402(6)
C10 H10A 0.9300
C11 C12 1.405(6)
C11 C16 1.440(5)
C12 C13 1.342(7)
C12 H12A 0.9300
C13 C14 1.403(7)
C13 H13A 0.9300
C14 C15 1.355(6)
C14 H14A 0.9300
C15 C16 1.417(6)
C17 C18 1.459(5)
C18 C19 1.474(5)
C19 C20 1.424(6)
C19 H19A 0.9300
C20 C21 1.336(8)
C20 H20A 0.9300
C21 H21A 0.9300
S1' C21' 1.625(5)
S1' C18' 1.664(4)
O1' C6' 1.203(5)
O2' C17' 1.366(4)
O2' C15' 1.414(4)
O3' C17' 1.184(4)
N1' C6' 1.357(5)
N1' C7' 1.412(5)
N1' H1'B 0.8600
N2' C5' 1.332(5)
N2' C1' 1.336(6)
C1' C2' 1.371(8)
C1' H1'A 0.9300
C2' C3' 1.339(8)
C2' H2'A 0.9300
C3' C4' 1.374(7)
C3' H3'A 0.9300
C4' C5' 1.376(6)
C4' H4'A 0.9300
C5' C6' 1.511(6)
C7' C8' 1.365(6)
C7' C16' 1.425(5)
C8' C9' 1.402(6)
C8' H8'A 0.9300
C9' C10' 1.358(7)
C9' H9'A 0.9300
C10' C11' 1.411(6)
C10' H10B 0.9300
C11' C12' 1.425(6)
C11' C16' 1.427(5)
C12' C13' 1.355(7)
C12' H12B 0.9300
C13' C14' 1.394(6)
C13' H13B 0.9300
C14' C15' 1.362(5)
C14' H14B 0.9300
C15' C16' 1.422(5)
C17' C18' 1.458(5)
C18' C19' 1.559(4)
C19' C20' 1.496(6)
C19' H19C 0.9300
C20' C21' 1.310(8)
C20' H20B 0.9300
C21' H21C 0.9300
